data_8104993
loop_
_publ_author_name
'Lai, Bao-Long'
'Zhou, Hai-Ming'
'Chen, Zan-Hong'
'Chen, Hui-Ying'
'Zhang, Qin-Wen'
'Tao, Yi-Wen'

_publ_section_title
;
 The crystal structure of C19H20O8
;
_journal_issue 1
_journal_name_full 'Zeitschrift f\"ur Kristallographie - New Crystal Structures'
_journal_page_first 175
_journal_page_last 177
_journal_paper_doi 10.1515/ncrs-2021-0405
_journal_volume 237
_journal_year 2022
_chemical_absolute_configuration .
_chemical_formula_moiety 'C19 H20 O8'
_chemical_formula_sum 'C19 H20 O8'
_chemical_formula_weight 376.35
_chemical_name_common asperfumin
_chemical_name_systematic
;
methyl 3-hydroxy-6-(2-hydroxy-6-methoxy-4-methylbenzoyl)-2,5-dimethoxybenzoate
;
_space_group_crystal_system triclinic
_space_group_IT_number 2
_space_group_name_Hall '-P 1'
_space_group_name_H-M_alt 'P -1'
_atom_sites_solution_hydrogens geom
_atom_sites_solution_primary dual
_cell_angle_alpha 81.252(4)
_cell_angle_beta 81.500(4)
_cell_angle_gamma 77.890(4)
_cell_formula_units_Z 2
_cell_length_a 7.0708(4)
_cell_length_b 8.1261(4)
_cell_length_c 16.1067(6)
_cell_measurement_reflns_used 4373
_cell_measurement_temperature 150.00(10)
_cell_measurement_theta_max 73.7150
_cell_measurement_theta_min 2.7800
_cell_volume 887.88(8)
_computing_cell_refinement 'CrysAlis^Pro^, Ver. 1.171.38.43f [1]'
_computing_data_collection 'CrysAlis^Pro^, Ver. 1.171.38.43f [1]'
_computing_data_reduction 'CrysAlis^Pro^, Ver. 1.171.38.43f [1]'
_computing_molecular_graphics 'Olex2 1.3-alpha [4]'
_computing_publication_material 'Olex2 1.3-alpha [4]'
_computing_structure_refinement 'SHELXL-2018/3 [3]'
_computing_structure_solution 'SHELXT-2018/2  [2]'
_diffrn_ambient_environment N~2~
_diffrn_ambient_temperature 150.00(10)
_diffrn_detector 'CCD plate'
_diffrn_detector_area_resol_mean 5.2684
_diffrn_detector_type AtlasS2
_diffrn_measured_fraction_theta_full 0.997
_diffrn_measured_fraction_theta_max 0.959
_diffrn_measurement_device 'four-circle diffractometer'
_diffrn_measurement_device_type 'SuperNova, Dual, Cu at zero, AtlasS2'
_diffrn_measurement_method '\w scans'
_diffrn_radiation_monochromator mirror
_diffrn_radiation_probe x-ray
_diffrn_radiation_type 'Cu K\a'
_diffrn_radiation_wavelength 1.54184
_diffrn_reflns_av_R_equivalents 0.0191
_diffrn_reflns_av_unetI/netI 0.0222
_diffrn_reflns_Laue_measured_fraction_full 0.997
_diffrn_reflns_Laue_measured_fraction_max 0.959
_diffrn_reflns_limit_h_max 8
_diffrn_reflns_limit_h_min -8
_diffrn_reflns_limit_k_max 7
_diffrn_reflns_limit_k_min -10
_diffrn_reflns_limit_l_max 19
_diffrn_reflns_limit_l_min -16
_diffrn_reflns_number 5703
_diffrn_reflns_point_group_measured_fraction_full 0.997
_diffrn_reflns_point_group_measured_fraction_max 0.959
_diffrn_reflns_theta_full 67.684
_diffrn_reflns_theta_max 73.960
_diffrn_reflns_theta_min 2.796
_diffrn_source 'micro-focus sealed X-ray tube'
_exptl_absorpt_coefficient_mu 0.936
_exptl_absorpt_correction_T_max 1.00000
_exptl_absorpt_correction_T_min 0.75717
_exptl_absorpt_correction_type multi-scan
_exptl_absorpt_process_details
;
CrysAlisPro 1.171.38.43f (Rigaku Oxford Diffraction, 2015)
Empirical absorption correction using spherical harmonics,
 implemented in SCALE3 ABSPACK scaling algorithm.
;
_exptl_crystal_colour colourless
_exptl_crystal_density_diffrn 1.408
_exptl_crystal_description block
_exptl_crystal_F_000 396
_exptl_crystal_size_max 0.14
_exptl_crystal_size_mid 0.12
_exptl_crystal_size_min 0.1
_refine_diff_density_max 0.296
_refine_diff_density_min -0.264
_refine_diff_density_rms 0.051
_refine_ls_abs_structure_details
;
 Flack x determined using 1462 quotients [(I+)-(I-)]/[(I+)+(I-)]
 (Parsons, Flack and Wagner, Acta Crystallogr. B69 (2013) 249-259).
;
_refine_ls_abs_structure_Flack .
_refine_ls_extinction_coef 0.0125(10)
_refine_ls_extinction_method 'SHELXL-2018/3 [3]'
_refine_ls_goodness_of_fit_ref 1.082
_refine_ls_hydrogen_treatment refxyz
_refine_ls_matrix_type full
_refine_ls_number_parameters 252
_refine_ls_number_reflns 3448
_refine_ls_number_restraints 0
_refine_ls_restrained_S_all 1.082
_refine_ls_R_factor_all 0.0443
_refine_ls_R_factor_gt 0.0418
_refine_ls_shift/su_max 0.000
_refine_ls_shift/su_mean 0.000
_refine_ls_structure_factor_coef Fsqd
_refine_ls_weighting_details 'w=1/[\s^2^(Fo^2^)+(0.0587P)^2^+0.3749P] where P=(Fo^2^+2Fc^2^)/3'
_refine_ls_weighting_scheme calc
_refine_ls_wR_factor_gt 0.1141
_refine_ls_wR_factor_ref 0.1158
_reflns_Friedel_coverage 0.000
_reflns_Friedel_fraction_full .
_reflns_Friedel_fraction_max .
_reflns_number_gt 3217
_reflns_number_total 3448
_reflns_threshold_expression 'I > 2\s(I)'
_cod_data_source_file suppl_j_ncrs-2021-0405_suppl.cif
_cod_data_source_block sal
_cod_database_code 8104993
_shelx_space_group_comment
;
The symmetry employed for this shelxl refinement is uniquely defined
by the following loop, which should always be used as a source of
symmetry information in preference to the above space-group names.
They are only intended as comments.
;
_shelx_estimated_absorpt_t_min 0.75717
_shelx_estimated_absorpt_t_max 1.00000

loop_
_space_group_symop_operation_xyz
'x, y, z'
'-x, -y, -z'

loop_
_atom_site_label
_atom_site_type_symbol
_atom_site_fract_x
_atom_site_fract_y
_atom_site_fract_z
_atom_site_U_iso_or_equiv
_atom_site_adp_type
_atom_site_occupancy
_atom_site_site_symmetry_order
_atom_site_calc_flag
_atom_site_refinement_flags_posn
_atom_site_refinement_flags_adp
_atom_site_refinement_flags_occupancy
_atom_site_disorder_assembly
_atom_site_disorder_group
O1 O 0.28517(18) 0.09974(14) 0.49229(7) 0.0306(3) Uani 1 1 d . . . . .
H1 H 0.318511 0.036168 0.455598 0.046 Uiso 1 1 calc R U . . .
O2 O 0.38647(16) 0.51210(13) 0.25448(6) 0.0236(3) Uani 1 1 d . . . . .
O3 O 0.36190(17) 0.02077(13) 0.34200(7) 0.0290(3) Uani 1 1 d . . . . .
O4 O 0.02217(15) 0.37782(14) 0.25178(6) 0.0245(3) Uani 1 1 d . . . . .
O5 O 0.72670(15) 0.10598(13) 0.24897(7) 0.0261(3) Uani 1 1 d . . . . .
O6 O 0.74456(17) -0.09407(14) 0.16472(7) 0.0306(3) Uani 1 1 d . . . . .
O7 O 0.61026(16) 0.11270(14) 0.01399(7) 0.0269(3) Uani 1 1 d . . . . .
O8 O 0.25843(18) 0.29744(15) -0.03545(7) 0.0312(3) Uani 1 1 d . . . . .
H8 H 0.314942 0.215291 -0.059214 0.047 Uiso 1 1 calc R U . . .
C1 C 0.3272(2) 0.30330(18) 0.36853(9) 0.0200(3) Uani 1 1 d . . . . .
C2 C 0.2894(2) 0.26020(19) 0.45730(10) 0.0227(3) Uani 1 1 d . . . . .
C3 C 0.2498(2) 0.3838(2) 0.51176(10) 0.0256(3) Uani 1 1 d . . . . .
H3 H 0.223409 0.353111 0.569684 0.031 Uiso 1 1 calc R U . . .
C4 C 0.2494(2) 0.5520(2) 0.48048(10) 0.0246(3) Uani 1 1 d . . . . .
C5 C 0.2940(2) 0.59814(19) 0.39370(10) 0.0232(3) Uani 1 1 d . . . . .
H5 H 0.296741 0.710901 0.372822 0.028 Uiso 1 1 calc R U . . .
C6 C 0.3340(2) 0.47659(18) 0.33881(9) 0.0206(3) Uani 1 1 d . . . . .
C7 C 0.3449(2) 0.17365(18) 0.31313(9) 0.0202(3) Uani 1 1 d . . . . .
C8 C 0.3325(2) 0.21632(17) 0.21981(9) 0.0199(3) Uani 1 1 d . . . . .
C9 C 0.4823(2) 0.14568(17) 0.16078(9) 0.0206(3) Uani 1 1 d . . . . .
C10 C 0.4630(2) 0.17475(18) 0.07444(9) 0.0220(3) Uani 1 1 d . . . . .
C11 C 0.2890(2) 0.26826(19) 0.04760(9) 0.0231(3) Uani 1 1 d . . . . .
C12 C 0.1398(2) 0.34005(18) 0.10547(10) 0.0224(3) Uani 1 1 d . . . . .
H12 H 0.025385 0.404527 0.086877 0.027 Uiso 1 1 calc R U . . .
C13 C 0.1620(2) 0.31536(18) 0.19082(9) 0.0204(3) Uani 1 1 d . . . . .
C14 C 0.6641(2) 0.03803(18) 0.19039(9) 0.0216(3) Uani 1 1 d . . . . .
C15 C 0.8868(3) 0.0020(2) 0.29061(12) 0.0342(4) Uani 1 1 d . . . . .
H15A H 1.004143 -0.006154 0.251686 0.051 Uiso 1 1 calc R U . . .
H15B H 0.859065 -0.109317 0.309234 0.051 Uiso 1 1 calc R U . . .
H15C H 0.903369 0.052617 0.338518 0.051 Uiso 1 1 calc R U . . .
C16 C 0.2051(2) 0.6858(2) 0.53927(11) 0.0307(4) Uani 1 1 d . . . . .
H16A H 0.324327 0.701926 0.555742 0.046 Uiso 1 1 calc R U . . .
H16B H 0.122181 0.650514 0.588638 0.046 Uiso 1 1 calc R U . . .
H16C H 0.140345 0.790551 0.510958 0.046 Uiso 1 1 calc R U . . .
C17 C -0.1453(2) 0.4931(2) 0.22468(11) 0.0306(4) Uani 1 1 d . . . . .
H17A H -0.105157 0.586860 0.187517 0.046 Uiso 1 1 calc R U . . .
H17B H -0.227882 0.534055 0.273037 0.046 Uiso 1 1 calc R U . . .
H17C H -0.215548 0.435839 0.195236 0.046 Uiso 1 1 calc R U . . .
C18 C 0.3681(3) 0.6854(2) 0.21888(11) 0.0337(4) Uani 1 1 d . . . . .
H18A H 0.414300 0.691825 0.159579 0.051 Uiso 1 1 calc R U . . .
H18B H 0.443894 0.740677 0.246618 0.051 Uiso 1 1 calc R U . . .
H18C H 0.233743 0.740409 0.226462 0.051 Uiso 1 1 calc R U . . .
C19 C 0.7703(3) 0.2003(2) -0.00111(11) 0.0356(4) Uani 1 1 d . . . . .
H19A H 0.861445 0.157026 -0.046706 0.053 Uiso 1 1 calc R U . . .
H19B H 0.833769 0.183181 0.049097 0.053 Uiso 1 1 calc R U . . .
H19C H 0.723024 0.319289 -0.015850 0.053 Uiso 1 1 calc R U . . .

loop_
_atom_site_aniso_label
_atom_site_aniso_U_11
_atom_site_aniso_U_22
_atom_site_aniso_U_33
_atom_site_aniso_U_23
_atom_site_aniso_U_13
_atom_site_aniso_U_12
O1 0.0409(7) 0.0246(6) 0.0245(6) 0.0020(4) -0.0035(5) -0.0060(5)
O2 0.0287(6) 0.0206(5) 0.0207(5) -0.0019(4) 0.0012(4) -0.0060(4)
O3 0.0389(6) 0.0184(5) 0.0293(6) -0.0014(4) -0.0074(5) -0.0033(5)
O4 0.0192(5) 0.0286(6) 0.0224(5) -0.0046(4) -0.0027(4) 0.0040(4)
O5 0.0225(5) 0.0229(5) 0.0340(6) -0.0075(4) -0.0100(4) 0.0008(4)
O6 0.0335(6) 0.0212(6) 0.0348(6) -0.0088(5) -0.0051(5) 0.0045(5)
O7 0.0235(5) 0.0319(6) 0.0270(6) -0.0126(4) 0.0027(4) -0.0067(4)
O8 0.0376(6) 0.0339(6) 0.0214(6) -0.0091(4) -0.0079(5) 0.0017(5)
C1 0.0175(7) 0.0207(7) 0.0216(7) -0.0037(5) -0.0035(5) -0.0014(5)
C2 0.0189(7) 0.0235(7) 0.0250(7) -0.0008(6) -0.0038(6) -0.0033(6)
C3 0.0248(7) 0.0327(8) 0.0194(7) -0.0042(6) -0.0015(6) -0.0057(6)
C4 0.0194(7) 0.0297(8) 0.0262(8) -0.0092(6) -0.0017(6) -0.0047(6)
C5 0.0219(7) 0.0207(7) 0.0274(8) -0.0056(6) -0.0014(6) -0.0044(6)
C6 0.0160(6) 0.0231(7) 0.0221(7) -0.0034(6) -0.0010(5) -0.0028(5)
C7 0.0158(6) 0.0197(7) 0.0247(7) -0.0034(5) -0.0031(5) -0.0018(5)
C8 0.0203(7) 0.0169(7) 0.0234(7) -0.0050(5) -0.0031(5) -0.0037(5)
C9 0.0209(7) 0.0164(7) 0.0256(7) -0.0060(5) -0.0026(6) -0.0037(5)
C10 0.0236(7) 0.0195(7) 0.0243(7) -0.0088(6) -0.0004(6) -0.0046(6)
C11 0.0286(8) 0.0214(7) 0.0210(7) -0.0051(5) -0.0049(6) -0.0058(6)
C12 0.0220(7) 0.0206(7) 0.0254(8) -0.0045(6) -0.0067(6) -0.0018(6)
C13 0.0202(7) 0.0182(7) 0.0229(7) -0.0050(5) -0.0019(5) -0.0027(5)
C14 0.0216(7) 0.0187(7) 0.0237(7) -0.0030(5) 0.0003(6) -0.0039(6)
C15 0.0298(8) 0.0318(9) 0.0399(10) -0.0036(7) -0.0150(7) 0.0033(7)
C16 0.0284(8) 0.0363(9) 0.0299(8) -0.0145(7) 0.0001(6) -0.0064(7)
C17 0.0256(8) 0.0311(8) 0.0300(8) -0.0052(6) -0.0054(6) 0.0088(6)
C18 0.0435(10) 0.0240(8) 0.0281(8) 0.0029(6) 0.0025(7) -0.0037(7)
C19 0.0297(9) 0.0466(10) 0.0325(9) -0.0059(7) 0.0028(7) -0.0159(8)

loop_
_atom_type_symbol
_atom_type_description
_atom_type_scat_dispersion_real
_atom_type_scat_dispersion_imag
_atom_type_scat_source
C C 0.0181 0.0091 'International Tables Vol C Tables 4.2.6.8 and 6.1.1.4'
H H 0.0000 0.0000 'International Tables Vol C Tables 4.2.6.8 and 6.1.1.4'
O O 0.0492 0.0322 'International Tables Vol C Tables 4.2.6.8 and 6.1.1.4'

loop_
_geom_angle_atom_site_label_1
_geom_angle_atom_site_label_2
_geom_angle_atom_site_label_3
_geom_angle
_geom_angle_site_symmetry_1
_geom_angle_site_symmetry_3
C2 O1 H1 109.5 . .
C6 O2 C18 118.32(12) . .
C13 O4 C17 117.46(12) . .
C14 O5 C15 116.38(12) . .
C10 O7 C19 113.97(12) . .
C11 O8 H8 109.5 . .
C2 C1 C6 116.82(13) . .
C2 C1 C7 119.28(13) . .
C6 C1 C7 123.78(13) . .
O1 C2 C1 121.76(13) . .
O1 C2 C3 117.11(14) . .
C3 C2 C1 121.10(14) . .
C2 C3 H3 119.7 . .
C4 C3 C2 120.53(14) . .
C4 C3 H3 119.7 . .
C3 C4 C5 119.93(14) . .
C3 C4 C16 120.54(14) . .
C5 C4 C16 119.53(14) . .
C4 C5 H5 119.9 . .
C6 C5 C4 120.17(14) . .
C6 C5 H5 119.9 . .
O2 C6 C1 115.71(12) . .
O2 C6 C5 122.95(13) . .
C5 C6 C1 121.32(14) . .
O3 C7 C1 121.09(13) . .
O3 C7 C8 116.44(12) . .
C1 C7 C8 122.39(12) . .
C9 C8 C7 120.94(13) . .
C13 C8 C7 119.89(13) . .
C13 C8 C9 118.90(13) . .
C8 C9 C14 119.77(13) . .
C10 C9 C8 120.67(13) . .
C10 C9 C14 119.56(13) . .
O7 C10 C9 122.40(13) . .
O7 C10 C11 118.34(13) . .
C11 C10 C9 119.25(13) . .
O8 C11 C10 122.29(14) . .
O8 C11 C12 117.13(13) . .
C12 C11 C10 120.55(14) . .
C11 C12 H12 120.0 . .
C13 C12 C11 119.95(13) . .
C13 C12 H12 120.0 . .
O4 C13 C8 115.59(13) . .
O4 C13 C12 123.80(13) . .
C12 C13 C8 120.58(13) . .
O5 C14 C9 111.49(12) . .
O6 C14 O5 124.08(14) . .
O6 C14 C9 124.43(14) . .
O5 C15 H15A 109.5 . .
O5 C15 H15B 109.5 . .
O5 C15 H15C 109.5 . .
H15A C15 H15B 109.5 . .
H15A C15 H15C 109.5 . .
H15B C15 H15C 109.5 . .
C4 C16 H16A 109.5 . .
C4 C16 H16B 109.5 . .
C4 C16 H16C 109.5 . .
H16A C16 H16B 109.5 . .
H16A C16 H16C 109.5 . .
H16B C16 H16C 109.5 . .
O4 C17 H17A 109.5 . .
O4 C17 H17B 109.5 . .
O4 C17 H17C 109.5 . .
H17A C17 H17B 109.5 . .
H17A C17 H17C 109.5 . .
H17B C17 H17C 109.5 . .
O2 C18 H18A 109.5 . .
O2 C18 H18B 109.5 . .
O2 C18 H18C 109.5 . .
H18A C18 H18B 109.5 . .
H18A C18 H18C 109.5 . .
H18B C18 H18C 109.5 . .
O7 C19 H19A 109.5 . .
O7 C19 H19B 109.5 . .
O7 C19 H19C 109.5 . .
H19A C19 H19B 109.5 . .
H19A C19 H19C 109.5 . .
H19B C19 H19C 109.5 . .

loop_
_geom_bond_atom_site_label_1
_geom_bond_atom_site_label_2
_geom_bond_distance
_geom_bond_site_symmetry_2
O1 H1 0.8200 .
O1 C2 1.3441(18) .
O2 C6 1.3575(18) .
O2 C18 1.4240(19) .
O3 C7 1.2459(18) .
O4 C13 1.3612(17) .
O4 C17 1.4257(18) .
O5 C14 1.3327(18) .
O5 C15 1.4477(18) .
O6 C14 1.2067(18) .
O7 C10 1.3841(17) .
O7 C19 1.432(2) .
O8 H8 0.8200 .
O8 C11 1.3637(18) .
C1 C2 1.419(2) .
C1 C6 1.425(2) .
C1 C7 1.4559(19) .
C2 C3 1.391(2) .
C3 H3 0.9300 .
C3 C4 1.382(2) .
C4 C5 1.398(2) .
C4 C16 1.503(2) .
C5 H5 0.9300 .
C5 C6 1.383(2) .
C7 C8 1.501(2) .
C8 C9 1.403(2) .
C8 C13 1.402(2) .
C9 C10 1.397(2) .
C9 C14 1.492(2) .
C10 C11 1.394(2) .
C11 C12 1.392(2) .
C12 H12 0.9300 .
C12 C13 1.386(2) .
C15 H15A 0.9600 .
C15 H15B 0.9600 .
C15 H15C 0.9600 .
C16 H16A 0.9600 .
C16 H16B 0.9600 .
C16 H16C 0.9600 .
C17 H17A 0.9600 .
C17 H17B 0.9600 .
C17 H17C 0.9600 .
C18 H18A 0.9600 .
C18 H18B 0.9600 .
C18 H18C 0.9600 .
C19 H19A 0.9600 .
C19 H19B 0.9600 .
C19 H19C 0.9600 .

loop_
_geom_torsion_atom_site_label_1
_geom_torsion_atom_site_label_2
_geom_torsion_atom_site_label_3
_geom_torsion_atom_site_label_4
_geom_torsion
_geom_torsion_site_symmetry_1
_geom_torsion_site_symmetry_2
_geom_torsion_site_symmetry_3
_geom_torsion_site_symmetry_4
O1 C2 C3 C4 -179.34(13) . . . .
O3 C7 C8 C9 -58.41(18) . . . .
O3 C7 C8 C13 115.61(15) . . . .
O7 C10 C11 O8 1.3(2) . . . .
O7 C10 C11 C12 -177.02(13) . . . .
O8 C11 C12 C13 -179.89(13) . . . .
C1 C2 C3 C4 -1.0(2) . . . .
C1 C7 C8 C9 124.91(15) . . . .
C1 C7 C8 C13 -61.07(19) . . . .
C2 C1 C6 O2 174.68(12) . . . .
C2 C1 C6 C5 -3.7(2) . . . .
C2 C1 C7 O3 -12.8(2) . . . .
C2 C1 C7 C8 163.68(13) . . . .
C2 C3 C4 C5 -1.7(2) . . . .
C2 C3 C4 C16 179.50(14) . . . .
C3 C4 C5 C6 1.5(2) . . . .
C4 C5 C6 O2 -177.03(13) . . . .
C4 C5 C6 C1 1.3(2) . . . .
C6 C1 C2 O1 -178.13(13) . . . .
C6 C1 C2 C3 3.6(2) . . . .
C6 C1 C7 O3 171.12(13) . . . .
C6 C1 C7 C8 -12.3(2) . . . .
C7 C1 C2 O1 5.6(2) . . . .
C7 C1 C2 C3 -172.71(13) . . . .
C7 C1 C6 O2 -9.2(2) . . . .
C7 C1 C6 C5 172.39(13) . . . .
C7 C8 C9 C10 174.72(13) . . . .
C7 C8 C9 C14 -5.1(2) . . . .
C7 C8 C13 O4 5.05(19) . . . .
C7 C8 C13 C12 -172.74(13) . . . .
C8 C9 C10 O7 177.50(13) . . . .
C8 C9 C10 C11 -3.1(2) . . . .
C8 C9 C14 O5 -43.66(18) . . . .
C8 C9 C14 O6 136.30(16) . . . .
C9 C8 C13 O4 179.19(12) . . . .
C9 C8 C13 C12 1.4(2) . . . .
C9 C10 C11 O8 -178.19(13) . . . .
C9 C10 C11 C12 3.5(2) . . . .
C10 C9 C14 O5 136.49(14) . . . .
C10 C9 C14 O6 -43.6(2) . . . .
C10 C11 C12 C13 -1.5(2) . . . .
C11 C12 C13 O4 -178.56(13) . . . .
C11 C12 C13 C8 -1.0(2) . . . .
C13 C8 C9 C10 0.6(2) . . . .
C13 C8 C9 C14 -179.22(12) . . . .
C14 C9 C10 O7 -2.6(2) . . . .
C14 C9 C10 C11 176.77(13) . . . .
C15 O5 C14 O6 -8.0(2) . . . .
C15 O5 C14 C9 171.98(13) . . . .
C16 C4 C5 C6 -179.62(13) . . . .
C17 O4 C13 C8 173.81(13) . . . .
C17 O4 C13 C12 -8.5(2) . . . .
C18 O2 C6 C1 170.82(13) . . . .
C18 O2 C6 C5 -10.8(2) . . . .
C19 O7 C10 C9 -73.63(18) . . . .
C19 O7 C10 C11 106.95(16) . . . .
